data_4134364
loop_
_publ_author_name
'Prusinowski, Allen F.'
'Twumasi, Raymond K.'
'Wappes, Ethan A.'
'Nagib, David A.'

_publ_section_title
;
 <i>Vicinal</i>, Double C-H Functionalization of Alcohols via an Imidate
 Radical-Polar Crossover Cascade.
;
_journal_issue 11
_journal_name_full 'Journal of the American Chemical Society'
_journal_page_first 5429
_journal_page_last 5438
_journal_paper_doi 10.1021/jacs.0c01318
_journal_volume 142
_journal_year 2020
_chemical_formula_moiety 'C7 H15 I N O, Cl'
_chemical_formula_sum 'C7 H15 Cl I N O'
_chemical_formula_weight 291.55
_space_group_crystal_system monoclinic
_space_group_IT_number 14
_space_group_name_Hall '-P 2yn'
_space_group_name_H-M_alt 'P 1 21/n 1'
_atom_sites_solution_hydrogens mixed
_atom_sites_solution_primary dual
_audit_creation_method SHELXL-2014/7
_cell_angle_alpha 90
_cell_angle_beta 108.766(3)
_cell_angle_gamma 90
_cell_formula_units_Z 4
_cell_length_a 12.0579(3)
_cell_length_b 6.4915(2)
_cell_length_c 13.4589(4)
_cell_measurement_reflns_used 14741
_cell_measurement_temperature 100(2)
_cell_measurement_theta_max 28.8170
_cell_measurement_theta_min 3.1790
_cell_volume 997.48(5)
_computing_cell_refinement 'CrysAlisPro 1.171.39.46e (Rigaku OD, 2018)'
_computing_data_collection 'CrysAlisPro 1.171.39.46e (Rigaku OD, 2018)'
_computing_data_reduction 'CrysAlisPro 1.171.39.46e (Rigaku OD, 2018)'
_computing_molecular_graphics 'Olex2 (Dolomanov et al., 2009)'
_computing_publication_material 'Olex2 (Dolomanov et al., 2009)'
_computing_structure_refinement 'SHELXL-2014/7 (Sheldrick, 2014)'
_computing_structure_solution 'ShelXT (Sheldrick, 2015)'
_diffrn_ambient_temperature 100(2)
_diffrn_measured_fraction_theta_full 0.999
_diffrn_measured_fraction_theta_max 0.999
_diffrn_measurement_device_type 'ROD, Synergy Custom DW system, Pilatus 200K'
_diffrn_measurement_method '\w scans'
_diffrn_radiation_type MoK\a
_diffrn_radiation_wavelength 0.71073
_diffrn_reflns_av_R_equivalents 0.0489
_diffrn_reflns_av_unetI/netI 0.0220
_diffrn_reflns_Laue_measured_fraction_full 0.999
_diffrn_reflns_Laue_measured_fraction_max 0.999
_diffrn_reflns_limit_h_max 15
_diffrn_reflns_limit_h_min -15
_diffrn_reflns_limit_k_max 8
_diffrn_reflns_limit_k_min -8
_diffrn_reflns_limit_l_max 16
_diffrn_reflns_limit_l_min -16
_diffrn_reflns_number 17913
_diffrn_reflns_point_group_measured_fraction_full 0.999
_diffrn_reflns_point_group_measured_fraction_max 0.999
_diffrn_reflns_theta_full 26.365
_diffrn_reflns_theta_max 26.365
_diffrn_reflns_theta_min 3.197
_diffrn_source 'Rotating-anode X-ray tube'
_exptl_absorpt_coefficient_mu 3.429
_exptl_absorpt_correction_T_max 1.00000
_exptl_absorpt_correction_T_min 0.74075
_exptl_absorpt_correction_type multi-scan
_exptl_absorpt_process_details
;
Olex2 1.2-ac3
(compiled 2017.08.10 svn.r3458 for OlexSys, GUI svn.r5381)
;
_exptl_crystal_colour colourless
_exptl_crystal_density_diffrn 1.941
_exptl_crystal_description block
_exptl_crystal_F_000 568
_exptl_crystal_size_max 0.210
_exptl_crystal_size_mid 0.140
_exptl_crystal_size_min 0.090
_refine_diff_density_max 0.995
_refine_diff_density_min -0.669
_refine_diff_density_rms 0.096
_refine_ls_extinction_method none
_refine_ls_goodness_of_fit_ref 1.056
_refine_ls_hydrogen_treatment mixed
_refine_ls_matrix_type full
_refine_ls_number_parameters 116
_refine_ls_number_reflns 2038
_refine_ls_number_restraints 0
_refine_ls_restrained_S_all 1.056
_refine_ls_R_factor_all 0.0224
_refine_ls_R_factor_gt 0.0211
_refine_ls_shift/su_max 0.001
_refine_ls_shift/su_mean 0.000
_refine_ls_structure_factor_coef Fsqd
_refine_ls_weighting_details 'w=1/[\s^2^(Fo^2^)+(0.0251P)^2^+1.9001P] where P=(Fo^2^+2Fc^2^)/3'
_refine_ls_weighting_scheme calc
_refine_ls_wR_factor_gt 0.0542
_refine_ls_wR_factor_ref 0.0548
_reflns_Friedel_coverage 0.000
_reflns_number_gt 1940
_reflns_number_total 2038
_reflns_threshold_expression 'I > 2\s(I)'
_cod_data_source_file ja0c01318_si_003.cif
_cod_data_source_block AFP_04_119_OSU
_cod_depositor_comments 'Adding full bibliography for 4134364.cif.'
_cod_original_sg_symbol_H-M 'P 21/n'
_cod_database_code 4134364
_shelx_shelxl_version_number 2014/7
_shelx_space_group_comment
;
The symmetry employed for this shelxl refinement is uniquely defined
by the following loop, which should always be used as a source of
symmetry information in preference to the above space-group names.
They are only intended as comments.
;
_shelx_estimated_absorpt_t_min 0.533
_shelx_estimated_absorpt_t_max 0.748

loop_
_space_group_symop_operation_xyz
'x, y, z'
'-x+1/2, y+1/2, -z+1/2'
'-x, -y, -z'
'x-1/2, -y-1/2, z-1/2'

loop_
_atom_site_label
_atom_site_type_symbol
_atom_site_fract_x
_atom_site_fract_y
_atom_site_fract_z
_atom_site_U_iso_or_equiv
_atom_site_adp_type
_atom_site_occupancy
_atom_site_site_symmetry_order
_atom_site_calc_flag
_atom_site_refinement_flags_posn
_atom_site_refinement_flags_adp
_atom_site_refinement_flags_occupancy
_atom_site_disorder_assembly
_atom_site_disorder_group
C1 C 0.6189(2) 0.2959(4) 0.4479(2) 0.0161(5) Uani 1 1 d . . . . .
H1D H 0.6327 0.4170 0.4951 0.019 Uiso 1 1 calc R U . . .
H1E H 0.6360 0.3365 0.3834 0.019 Uiso 1 1 calc R U . . .
C2 C 0.7001(2) 0.1204(4) 0.5022(2) 0.0125(5) Uani 1 1 d . . . . .
C3 C 0.8299(2) 0.1740(4) 0.5274(2) 0.0150(5) Uani 1 1 d . . . . .
H3 H 0.8756 0.0569 0.5694 0.018 Uiso 1 1 calc R U . . .
C4 C 0.8668(2) 0.1938(5) 0.4294(2) 0.0201(6) Uani 1 1 d . . . . .
H4A H 0.9516 0.2249 0.4500 0.024 Uiso 1 1 calc R U . . .
H4B H 0.8235 0.3085 0.3853 0.024 Uiso 1 1 calc R U . . .
C5 C 0.8409(3) -0.0080(5) 0.3666(2) 0.0230(6) Uani 1 1 d . . . . .
H5A H 0.8613 0.0079 0.3014 0.028 Uiso 1 1 calc R U . . .
H5B H 0.8898 -0.1200 0.4085 0.028 Uiso 1 1 calc R U . . .
C6 C 0.7119(3) -0.0648(5) 0.3390(2) 0.0222(6) Uani 1 1 d . . . . .
H6A H 0.6635 0.0409 0.2915 0.027 Uiso 1 1 calc R U . . .
H6B H 0.6976 -0.1986 0.3017 0.027 Uiso 1 1 calc R U . . .
C7 C 0.6765(2) -0.0798(4) 0.4372(2) 0.0163(6) Uani 1 1 d . . . . .
H7A H 0.7203 -0.1941 0.4813 0.020 Uiso 1 1 calc R U . . .
H7B H 0.5920 -0.1129 0.4168 0.020 Uiso 1 1 calc R U . . .
Cl1 Cl 0.41130(5) 0.59811(10) 0.26938(5) 0.01492(14) Uani 1 1 d . . . . .
I1 I 0.88014(2) 0.44982(3) 0.62371(2) 0.01825(8) Uani 1 1 d . . . . .
N1 N 0.6769(2) 0.0732(4) 0.60305(19) 0.0119(5) Uani 1 1 d . . . . .
O1 O 0.50021(17) 0.2328(3) 0.42173(17) 0.0167(4) Uani 1 1 d . . . . .
H1 H 0.471(3) 0.304(5) 0.393(3) 0.007(9) Uiso 1 1 d . . . . .
H1A H 0.736(3) 0.012(6) 0.648(3) 0.022(9) Uiso 1 1 d . . . . .
H1B H 0.665(3) 0.175(6) 0.635(3) 0.020(9) Uiso 1 1 d . . . . .
H1C H 0.628(3) 0.002(6) 0.595(3) 0.019(9) Uiso 1 1 d . . . . .

loop_
_atom_site_aniso_label
_atom_site_aniso_U_11
_atom_site_aniso_U_22
_atom_site_aniso_U_33
_atom_site_aniso_U_23
_atom_site_aniso_U_13
_atom_site_aniso_U_12
C1 0.0116(12) 0.0158(13) 0.0181(14) 0.0033(11) 0.0009(10) -0.0020(10)
C2 0.0098(12) 0.0159(13) 0.0104(13) 0.0005(10) 0.0013(10) -0.0017(10)
C3 0.0119(12) 0.0169(13) 0.0137(13) 0.0000(10) 0.0007(10) -0.0025(10)
C4 0.0136(12) 0.0293(16) 0.0170(14) 0.0067(12) 0.0042(11) -0.0011(11)
C5 0.0212(15) 0.0321(16) 0.0164(15) 0.0031(13) 0.0071(12) 0.0047(13)
C6 0.0247(15) 0.0264(16) 0.0136(15) -0.0031(11) 0.0034(12) 0.0012(12)
C7 0.0148(13) 0.0154(13) 0.0169(14) -0.0005(11) 0.0023(11) -0.0007(10)
Cl1 0.0148(3) 0.0134(3) 0.0129(3) -0.0020(2) -0.0005(2) 0.0023(2)
I1 0.01558(11) 0.01781(12) 0.01733(12) 0.00156(6) -0.00032(8) -0.00629(6)
N1 0.0111(11) 0.0116(11) 0.0113(12) -0.0005(9) 0.0014(10) -0.0022(10)
O1 0.0101(9) 0.0160(10) 0.0195(11) 0.0071(9) -0.0015(8) 0.0010(8)

loop_
_atom_type_symbol
_atom_type_description
_atom_type_scat_dispersion_real
_atom_type_scat_dispersion_imag
_atom_type_scat_source
C C 0.0033 0.0016 'International Tables Vol C Tables 4.2.6.8 and 6.1.1.4'
H H 0.0000 0.0000 'International Tables Vol C Tables 4.2.6.8 and 6.1.1.4'
Cl Cl 0.1484 0.1585 'International Tables Vol C Tables 4.2.6.8 and 6.1.1.4'
I I -0.4742 1.8119 'International Tables Vol C Tables 4.2.6.8 and 6.1.1.4'
N N 0.0061 0.0033 'International Tables Vol C Tables 4.2.6.8 and 6.1.1.4'
O O 0.0106 0.0060 'International Tables Vol C Tables 4.2.6.8 and 6.1.1.4'

loop_
_geom_angle_atom_site_label_1
_geom_angle_atom_site_label_2
_geom_angle_atom_site_label_3
_geom_angle
_geom_angle_site_symmetry_1
_geom_angle_site_symmetry_3
_geom_angle_publ_flag
O1 C1 C2 110.1(2) . . ?
O1 C1 H1D 109.6 . . ?
C2 C1 H1D 109.6 . . ?
O1 C1 H1E 109.6 . . ?
C2 C1 H1E 109.6 . . ?
H1D C1 H1E 108.2 . . ?
N1 C2 C1 107.9(2) . . ?
N1 C2 C3 108.7(2) . . ?
C1 C2 C3 112.9(2) . . ?
N1 C2 C7 106.7(2) . . ?
C1 C2 C7 112.6(2) . . ?
C3 C2 C7 107.8(2) . . ?
C4 C3 C2 112.9(2) . . ?
C4 C3 I1 110.00(18) . . ?
C2 C3 I1 112.77(17) . . ?
C4 C3 H3 106.9 . . ?
C2 C3 H3 106.9 . . ?
I1 C3 H3 106.9 . . ?
C3 C4 C5 109.9(2) . . ?
C3 C4 H4A 109.7 . . ?
C5 C4 H4A 109.7 . . ?
C3 C4 H4B 109.7 . . ?
C5 C4 H4B 109.7 . . ?
H4A C4 H4B 108.2 . . ?
C6 C5 C4 110.6(2) . . ?
C6 C5 H5A 109.5 . . ?
C4 C5 H5A 109.5 . . ?
C6 C5 H5B 109.5 . . ?
C4 C5 H5B 109.5 . . ?
H5A C5 H5B 108.1 . . ?
C7 C6 C5 110.8(2) . . ?
C7 C6 H6A 109.5 . . ?
C5 C6 H6A 109.5 . . ?
C7 C6 H6B 109.5 . . ?
C5 C6 H6B 109.5 . . ?
H6A C6 H6B 108.1 . . ?
C6 C7 C2 112.9(2) . . ?
C6 C7 H7A 109.0 . . ?
C2 C7 H7A 109.0 . . ?
C6 C7 H7B 109.0 . . ?
C2 C7 H7B 109.0 . . ?
H7A C7 H7B 107.8 . . ?
C2 N1 H1A 112(2) . . ?
C2 N1 H1B 115(2) . . ?
H1A N1 H1B 104(3) . . ?
C2 N1 H1C 112(3) . . ?
H1A N1 H1C 104(4) . . ?
H1B N1 H1C 108(4) . . ?
C1 O1 H1 105(3) . . ?

loop_
_geom_bond_atom_site_label_1
_geom_bond_atom_site_label_2
_geom_bond_distance
_geom_bond_site_symmetry_2
_geom_bond_publ_flag
C1 O1 1.420(3) . ?
C1 C2 1.526(4) . ?
C1 H1D 0.9900 . ?
C1 H1E 0.9900 . ?
C2 N1 1.503(3) . ?
C2 C3 1.530(3) . ?
C2 C7 1.542(4) . ?
C3 C4 1.527(4) . ?
C3 I1 2.179(3) . ?
C3 H3 1.0000 . ?
C4 C5 1.535(4) . ?
C4 H4A 0.9900 . ?
C4 H4B 0.9900 . ?
C5 C6 1.524(4) . ?
C5 H5A 0.9900 . ?
C5 H5B 0.9900 . ?
C6 C7 1.517(4) . ?
C6 H6A 0.9900 . ?
C6 H6B 0.9900 . ?
C7 H7A 0.9900 . ?
C7 H7B 0.9900 . ?
N1 H1A 0.87(4) . ?
N1 H1B 0.83(4) . ?
N1 H1C 0.73(4) . ?
O1 H1 0.63(3) . ?

loop_
_geom_torsion_atom_site_label_1
_geom_torsion_atom_site_label_2
_geom_torsion_atom_site_label_3
_geom_torsion_atom_site_label_4
_geom_torsion
_geom_torsion_site_symmetry_1
_geom_torsion_site_symmetry_2
_geom_torsion_site_symmetry_3
_geom_torsion_site_symmetry_4
_geom_torsion_publ_flag
O1 C1 C2 N1 -63.0(3) . . . . ?
O1 C1 C2 C3 176.9(2) . . . . ?
O1 C1 C2 C7 54.5(3) . . . . ?
N1 C2 C3 C4 171.5(2) . . . . ?
C1 C2 C3 C4 -68.8(3) . . . . ?
C7 C2 C3 C4 56.3(3) . . . . ?
N1 C2 C3 I1 -63.0(2) . . . . ?
C1 C2 C3 I1 56.7(3) . . . . ?
C7 C2 C3 I1 -178.26(17) . . . . ?
C2 C3 C4 C5 -57.9(3) . . . . ?
I1 C3 C4 C5 175.11(18) . . . . ?
C3 C4 C5 C6 56.4(3) . . . . ?
C4 C5 C6 C7 -56.3(3) . . . . ?
C5 C6 C7 C2 57.1(3) . . . . ?
N1 C2 C7 C6 -172.3(2) . . . . ?
C1 C2 C7 C6 69.5(3) . . . . ?
C3 C2 C7 C6 -55.7(3) . . . . ?
